data_7052053
loop_
_publ_author_name
'Alberto, Roger'
'Angst, Daniela'
'Ortner, Kirstin'
'Abram, Ulrich'
'Schubiger, P. August'
'Kaden, Thomas A.'

_publ_section_title
;
 Syntheses of a series of S6 thioether cages and their coordination
 chemistry with Ag+
;
_journal_issue 3
_journal_name_full 'New Journal of Chemistry'
_journal_page_first 409
_journal_paper_doi 10.1039/b606510b
_journal_volume 31
_journal_year 2007
_chemical_formula_moiety '[Ag2(3-S6-cage-3-NO2)(triflat)2] x 2 AN'
_chemical_formula_sum 'C35 H60 Ag2 F6 N4 O10 S8'
_chemical_formula_weight 1283.09
_chemical_name_common '[Ag2(3-S6-cage-3-NO2)(triflat)2] x 2 AN'
_chemical_name_systematic
;
?
;
_space_group_IT_number 15
_symmetry_cell_setting monoclinic
_symmetry_space_group_name_Hall '-C 2yc'
_symmetry_space_group_name_H-M 'C 1 2/c 1'
_atom_sites_solution_hydrogens geom
_atom_sites_solution_primary PATTERSON
_atom_sites_solution_secondary difmap
_audit_creation_method SHELXL-97
_cell_angle_alpha 90.00
_cell_angle_beta 109.70(2)
_cell_angle_gamma 90.00
_cell_formula_units_Z 4
_cell_length_a 21.614(8)
_cell_length_b 13.491(2)
_cell_length_c 18.364(8)
_cell_measurement_reflns_used 25
_cell_measurement_temperature 208(2)
_cell_measurement_theta_max 13.56
_cell_measurement_theta_min 6.32
_cell_volume 5041(3)
_computing_cell_refinement CAD4
_computing_data_collection CAD4
_computing_data_reduction 'HELENA, PLATON (Spek, 1994)'
_computing_molecular_graphics 'ZORTEP (Zsolnai, 1997), SCHAKAL (Keller, 1994)'
_computing_publication_material 'SHELXL-97 (Sheldrick, 1997)'
_computing_structure_refinement 'SHELXL-97 (Sheldrick, 1997)'
_computing_structure_solution 'SHELXS-97 (Sheldrick, 1990)'
_diffrn_ambient_temperature 208(2)
_diffrn_measured_fraction_theta_full 0.477
_diffrn_measured_fraction_theta_max 0.477
_diffrn_measurement_device_type CAD4
_diffrn_measurement_method 'omega scans'
_diffrn_radiation_monochromator graphite
_diffrn_radiation_source 'fine-focus sealed tube'
_diffrn_radiation_type MoK\a
_diffrn_radiation_wavelength 0.71073
_diffrn_reflns_av_R_equivalents 0.0727
_diffrn_reflns_av_sigmaI/netI 0.0808
_diffrn_reflns_limit_h_max 16
_diffrn_reflns_limit_h_min -27
_diffrn_reflns_limit_k_max 17
_diffrn_reflns_limit_k_min -15
_diffrn_reflns_limit_l_max 23
_diffrn_reflns_limit_l_min -22
_diffrn_reflns_number 12148
_diffrn_reflns_theta_full 26.96
_diffrn_reflns_theta_max 26.96
_diffrn_reflns_theta_min 3.02
_diffrn_standards_decay_% 7.5
_diffrn_standards_interval_count 400
_diffrn_standards_interval_time 3600
_diffrn_standards_number 3
_exptl_absorpt_coefficient_mu 1.185
_exptl_absorpt_correction_T_max 0.87360
_exptl_absorpt_correction_T_min 0.75096
_exptl_absorpt_correction_type psi-scan
_exptl_crystal_colour colourless
_exptl_crystal_density_diffrn 1.691
_exptl_crystal_density_meas ?
_exptl_crystal_density_method 'not measured'
_exptl_crystal_description block
_exptl_crystal_F_000 2616
_exptl_crystal_size_max 0.2
_exptl_crystal_size_mid 0.15
_exptl_crystal_size_min 0.15
_refine_diff_density_max 1.488
_refine_diff_density_min -0.627
_refine_diff_density_rms 0.101
_refine_ls_extinction_method none
_refine_ls_goodness_of_fit_ref 1.005
_refine_ls_hydrogen_treatment 'riding model'
_refine_ls_matrix_type full
_refine_ls_number_parameters 304
_refine_ls_number_reflns 5466
_refine_ls_number_restraints 0
_refine_ls_restrained_S_all 1.005
_refine_ls_R_factor_all 0.1007
_refine_ls_R_factor_gt 0.0476
_refine_ls_shift/su_max 0.001
_refine_ls_shift/su_mean 0.000
_refine_ls_structure_factor_coef Fsqd
_refine_ls_weighting_details 'w=1/[\s^2^(Fo^2^)+(0.0467P)^2^+13.4022P] where P=(Fo^2^+2Fc^2^)/3'
_refine_ls_weighting_scheme calc
_refine_ls_wR_factor_gt 0.1055
_refine_ls_wR_factor_ref 0.1235
_reflns_number_gt 3365
_reflns_number_total 5466
_reflns_threshold_expression >2sigma(I)
_cod_data_source_file b606510b.txt
_cod_data_source_block agcage
_cod_depositor_comments
;
The following automatic conversions were performed:
'_exptl_absorpt_correction_type' value 'Psi scan' changed to 'psi-scan'
according to '/home/saulius/struct/CIF-dictionaries/cif_core.dic'
dictionary named 'cif_core.dic' version 2.4.1 from 2010-06-29.

Automatic conversion script
Id: cif_fix_enum 1527 2010-12-29 10:47:43Z saulius 

The following automatic conversions were performed:

'_exptl_crystal_density_meas' value 'none' was changed to '?' - the
value is perceived as not measured.

Automatic conversion script
Id: cif_fix_values 3008 2015-01-20 13:52:24Z robertas 

The following automatic conversions were performed:

'_refine_ls_weighting_scheme' value 'calc
w=1/[\s^2^(Fo^2^)+(0.0467P)^2^+13.4022P] where P=(Fo^2^+2Fc^2^)/3'
was changed to 'calc'. New tag '_refine_ls_weighting_details' was
created. The value of the new tag was set to
'w=1/[\s^2^(Fo^2^)+(0.0467P)^2^+13.4022P] where P=(Fo^2^+2Fc^2^)/3'.

Automatic conversion script
Id: cif_fix_values 3143 2015-03-26 13:38:13Z robertas 
;
_cod_original_sg_symbol_H-M C2/c
_cod_database_code 7052053

loop_
_symmetry_equiv_pos_as_xyz
'x, y, z'
'-x, y, -z+1/2'
'x+1/2, y+1/2, z'
'-x+1/2, y+1/2, -z+1/2'
'-x, -y, -z'
'x, -y, z-1/2'
'-x+1/2, -y+1/2, -z'
'x+1/2, -y+1/2, z-1/2'

loop_
_atom_site_label
_atom_site_type_symbol
_atom_site_fract_x
_atom_site_fract_y
_atom_site_fract_z
_atom_site_U_iso_or_equiv
_atom_site_adp_type
_atom_site_occupancy
_atom_site_calc_flag
_atom_site_refinement_flags
_atom_site_disorder_assembly
_atom_site_disorder_group
Ag Ag 0.30946(2) 0.50960(3) 0.21119(2) 0.04497(14) Uani 1 d . . .
O1 O 0.5540(2) 0.8089(3) 0.5517(2) 0.0661(13) Uani 1 d . . .
O2 O 0.5742(3) 0.9255(4) 0.4847(3) 0.0879(17) Uani 1 d . . .
N3 N 0.5501(2) 0.8455(3) 0.4903(3) 0.0447(11) Uani 1 d . . .
C4 C 0.5124(2) 0.7912(4) 0.4143(3) 0.0317(10) Uani 1 d . . .
C5 C 0.4979(2) 0.6870(3) 0.4362(2) 0.0299(10) Uani 1 d . . .
H5A H 0.4727 0.6918 0.4709 0.036 Uiso 1 calc R . .
H5B H 0.5391 0.6545 0.4641 0.036 Uiso 1 calc R . .
C6 C 0.4600(2) 0.6224(3) 0.3673(3) 0.0323(10) Uani 1 d . . .
H6A H 0.4175 0.6519 0.3407 0.039 Uiso 1 calc R . .
H6B H 0.4840 0.6185 0.3312 0.039 Uiso 1 calc R . .
C7 C 0.4510(2) 0.5196(3) 0.3947(3) 0.0320(10) Uani 1 d . . .
H7A H 0.4310 0.5257 0.4345 0.038 Uiso 1 calc R . .
H7B H 0.4940 0.4902 0.4185 0.038 Uiso 1 calc R . .
S8 S 0.40145(6) 0.43499(9) 0.32104(7) 0.0335(3) Uani 1 d . . .
C9 C 0.4609(2) 0.3747(4) 0.2861(3) 0.0370(11) Uani 1 d . . .
H9A H 0.4918 0.3394 0.3292 0.044 Uiso 1 calc R . .
H9B H 0.4379 0.3255 0.2481 0.044 Uiso 1 calc R . .
C10 C 0.5000 0.4399(5) 0.2500 0.0299(14) Uani 1 d S . .
H10A H 0.5296 0.4820 0.2892 0.036 Uiso 0.50 calc PR . .
H10B H 0.4704 0.4820 0.2108 0.036 Uiso 0.50 calc PR . .
C11 C 0.5564(2) 0.7944(4) 0.3649(3) 0.0376(11) Uani 1 d . . .
H11A H 0.5669 0.8632 0.3588 0.045 Uiso 1 calc R . .
H11B H 0.5317 0.7692 0.3139 0.045 Uiso 1 calc R . .
C12 C 0.6207(3) 0.7366(4) 0.3954(3) 0.0480(14) Uani 1 d . . .
H12A H 0.6459 0.7591 0.4470 0.058 Uiso 1 calc R . .
H12B H 0.6115 0.6666 0.3980 0.058 Uiso 1 calc R . .
C13 C 0.6595(3) 0.7524(5) 0.3421(4) 0.0565(16) Uani 1 d . . .
H13A H 0.6759 0.8198 0.3474 0.068 Uiso 1 calc R A 1
H13B H 0.6312 0.7428 0.2890 0.068 Uiso 1 calc R A 1
S14A S 0.72830(7) 0.66583(11) 0.36499(8) 0.0386(5) Uani 0.915(5) d P . 1
S14B S 0.3144(8) 0.6888(15) 0.1835(11) 0.055(6) Uani 0.085(5) d P . 2
C15 C 0.7854(3) 0.7323(4) 0.3310(3) 0.0465(13) Uani 1 d . . .
H15A H 0.7824 0.8016 0.3434 0.056 Uiso 1 calc R B 1
H15B H 0.8291 0.7103 0.3620 0.056 Uiso 1 calc R B 1
C16 C 0.7821(3) 0.7284(4) 0.2486(3) 0.0558(16) Uani 1 d . . .
H16A H 0.8215 0.7596 0.2456 0.067 Uiso 1 calc R . .
H16B H 0.7839 0.6591 0.2352 0.067 Uiso 1 calc R . .
C17 C 0.7266(3) 0.7725(4) 0.1895(3) 0.0512(15) Uani 1 d . . .
H17A H 0.6880 0.7323 0.1836 0.061 Uiso 1 calc R . .
H17B H 0.7348 0.7706 0.1407 0.061 Uiso 1 calc R . .
C21 C 0.4508(2) 0.8543(4) 0.3768(3) 0.0344(11) Uani 1 d . . .
H21A H 0.4647 0.9200 0.3675 0.041 Uiso 1 calc R . .
H21B H 0.4266 0.8256 0.3269 0.041 Uiso 1 calc R . .
C22 C 0.4046(3) 0.8649(4) 0.4221(3) 0.0422(13) Uani 1 d . . .
H22A H 0.4294 0.8885 0.4736 0.051 Uiso 1 calc R . .
H22B H 0.3875 0.7998 0.4276 0.051 Uiso 1 calc R . .
C23 C 0.3471(3) 0.9343(4) 0.3869(3) 0.0420(13) Uani 1 d . . .
H23A H 0.3643 0.9998 0.3834 0.050 Uiso 1 calc R . .
H23B H 0.3221 0.9386 0.4218 0.050 Uiso 1 calc R . .
S24 S 0.29147(6) 0.89964(9) 0.29183(7) 0.0348(3) Uani 1 d . . .
O31 O 0.3220(2) 0.3936(4) 0.1091(2) 0.0750(14) Uani 1 d . . .
S32 S 0.34794(7) 0.41187(11) 0.04851(8) 0.0460(3) Uani 1 d . . .
O33 O 0.3775(3) 0.3304(4) 0.0245(3) 0.0867(16) Uani 1 d . . .
O34 O 0.3859(2) 0.5003(4) 0.0591(3) 0.0810(15) Uani 1 d . . .
C35 C 0.2771(3) 0.4409(7) -0.0345(4) 0.072(2) Uani 1 d . . .
F36 F 0.2923(2) 0.4545(4) -0.0979(2) 0.0975(15) Uani 1 d . . .
F37 F 0.2439(2) 0.5164(4) -0.0229(2) 0.0976(15) Uani 1 d . . .
F38 F 0.2358(2) 0.3625(4) -0.0510(3) 0.1139(19) Uani 1 d . . .
N41 N 0.4122(5) 0.0738(9) 0.2526(6) 0.155(4) Uani 1 d . . .
C42 C 0.4180(6) 0.0934(7) 0.1975(6) 0.104(3) Uani 1 d . . .
C43 C 0.4255(5) 0.1209(7) 0.1315(5) 0.109(3) Uani 1 d . . .
H43A H 0.4088 0.0699 0.0934 0.163 Uiso 1 calc R . .
H43B H 0.4713 0.1312 0.1397 0.163 Uiso 1 calc R . .
H43C H 0.4018 0.1813 0.1136 0.163 Uiso 1 calc R . .

loop_
_atom_site_aniso_label
_atom_site_aniso_U_11
_atom_site_aniso_U_22
_atom_site_aniso_U_33
_atom_site_aniso_U_23
_atom_site_aniso_U_13
_atom_site_aniso_U_12
Ag 0.0347(2) 0.0479(3) 0.0465(2) -0.0053(2) 0.00599(16) 0.00017(19)
O1 0.072(3) 0.074(3) 0.036(2) -0.017(2) -0.004(2) -0.001(2)
O2 0.121(5) 0.058(3) 0.071(3) -0.025(3) 0.014(3) -0.042(3)
N3 0.038(2) 0.043(3) 0.043(3) -0.013(2) 0.001(2) 0.004(2)
C4 0.027(2) 0.034(3) 0.030(2) -0.005(2) 0.0041(19) -0.001(2)
C5 0.028(2) 0.032(3) 0.026(2) 0.0009(19) 0.0055(19) 0.0068(19)
C6 0.030(2) 0.031(3) 0.030(2) 0.001(2) 0.0016(19) -0.001(2)
C7 0.031(2) 0.034(3) 0.028(2) -0.001(2) 0.0060(19) 0.000(2)
S8 0.0276(6) 0.0313(6) 0.0412(7) -0.0015(5) 0.0109(5) -0.0049(5)
C9 0.036(3) 0.031(3) 0.043(3) 0.000(2) 0.012(2) 0.001(2)
C10 0.027(3) 0.026(3) 0.032(3) 0.000 0.004(3) 0.000
C11 0.033(3) 0.035(3) 0.045(3) 0.000(2) 0.014(2) -0.004(2)
C12 0.039(3) 0.053(4) 0.055(3) 0.001(3) 0.020(3) 0.004(3)
C13 0.046(3) 0.054(4) 0.069(4) 0.019(3) 0.019(3) 0.018(3)
S14A 0.0335(9) 0.0395(8) 0.0399(8) 0.0034(6) 0.0086(7) 0.0058(6)
S14B 0.032(10) 0.064(12) 0.067(13) -0.018(9) 0.015(9) -0.028(8)
C15 0.043(3) 0.040(3) 0.054(3) 0.012(3) 0.012(3) 0.004(2)
C16 0.063(4) 0.038(3) 0.071(4) 0.005(3) 0.030(3) 0.009(3)
C17 0.068(4) 0.039(3) 0.043(3) -0.004(3) 0.015(3) 0.008(3)
C21 0.037(3) 0.028(3) 0.034(2) -0.003(2) 0.007(2) 0.002(2)
C22 0.045(3) 0.043(3) 0.032(2) -0.003(2) 0.003(2) 0.013(2)
C23 0.040(3) 0.041(3) 0.037(3) -0.012(2) 0.002(2) 0.011(2)
S24 0.0372(7) 0.0287(6) 0.0331(6) -0.0032(5) 0.0050(5) 0.0003(5)
O31 0.089(4) 0.088(4) 0.058(3) -0.016(3) 0.039(3) -0.006(3)
S32 0.0461(8) 0.0437(8) 0.0524(8) -0.0079(6) 0.0221(7) -0.0023(6)
O33 0.110(4) 0.079(3) 0.087(3) -0.005(3) 0.053(3) 0.033(3)
O34 0.059(3) 0.071(3) 0.100(4) -0.005(3) 0.010(3) -0.022(3)
C35 0.058(4) 0.105(6) 0.060(4) -0.023(4) 0.028(4) -0.005(4)
F36 0.091(3) 0.148(4) 0.050(2) 0.000(3) 0.018(2) -0.001(3)
F37 0.081(3) 0.117(4) 0.076(3) -0.018(3) 0.002(2) 0.040(3)
F38 0.080(3) 0.152(5) 0.105(3) -0.060(3) 0.025(3) -0.054(3)
N41 0.157(9) 0.190(11) 0.120(7) 0.054(8) 0.048(7) 0.017(8)
C42 0.163(10) 0.081(6) 0.099(7) 0.012(5) 0.085(7) 0.010(6)
C43 0.138(9) 0.094(7) 0.093(6) 0.001(5) 0.036(6) -0.010(6)

loop_
_atom_type_symbol
_atom_type_description
_atom_type_scat_dispersion_real
_atom_type_scat_dispersion_imag
_atom_type_scat_source
C C 0.0033 0.0016 'International Tables Vol C Tables 4.2.6.8 and 6.1.1.4'
H H 0.0000 0.0000 'International Tables Vol C Tables 4.2.6.8 and 6.1.1.4'
N N 0.0061 0.0033 'International Tables Vol C Tables 4.2.6.8 and 6.1.1.4'
O O 0.0106 0.0060 'International Tables Vol C Tables 4.2.6.8 and 6.1.1.4'
S S 0.1246 0.1234 'International Tables Vol C Tables 4.2.6.8 and 6.1.1.4'
Ag Ag -0.8971 1.1015 'International Tables Vol C Tables 4.2.6.8 and 6.1.1.4'
F F 0.0171 0.0103 'International Tables Vol C Tables 4.2.6.8 and 6.1.1.4'

loop_
_geom_angle_atom_site_label_1
_geom_angle_atom_site_label_2
_geom_angle_atom_site_label_3
_geom_angle
_geom_angle_site_symmetry_1
_geom_angle_site_symmetry_3
_geom_angle_publ_flag
S14B Ag S14A 25.2(4) . 2_655 ?
S14B Ag S8 118.5(4) . . ?
S14A Ag S8 143.47(5) 2_655 . ?
S14B Ag O31 115.4(5) . . ?
S14A Ag O31 101.70(12) 2_655 . ?
S8 Ag O31 95.38(12) . . ?
S14B Ag S24 129.8(4) . 4_545 ?
S14A Ag S24 110.57(5) 2_655 4_545 ?
S8 Ag S24 102.56(5) . 4_545 ?
O31 Ag S24 85.99(12) . 4_545 ?
O1 N3 O2 123.0(5) . . ?
O1 N3 C4 119.9(4) . . ?
O2 N3 C4 117.1(5) . . ?
C11 C4 C5 114.1(4) . . ?
C11 C4 C21 109.8(4) . . ?
C5 C4 C21 113.9(4) . . ?
C11 C4 N3 106.2(4) . . ?
C5 C4 N3 107.0(4) . . ?
C21 C4 N3 104.9(4) . . ?
C4 C5 C6 114.1(4) . . ?
C7 C6 C5 110.0(4) . . ?
C6 C7 S8 116.1(3) . . ?
C9 S8 C7 103.6(2) . . ?
C9 S8 Ag 111.06(17) . . ?
C7 S8 Ag 116.96(16) . . ?
C10 C9 S8 117.4(3) . . ?
C9 C10 C9 109.2(5) . 2_655 ?
C4 C11 C12 116.3(4) . . ?
C13 C12 C11 109.1(5) . . ?
S14B C13 C12 126.1(11) 2_655 . ?
S14B C13 S14A 35.2(9) 2_655 . ?
C12 C13 S14A 110.5(4) . . ?
C15 S14A C13 101.7(3) . . ?
C15 S14A Ag 110.9(2) . 2_655 ?
C13 S14A Ag 108.8(2) . 2_655 ?
C13 S14B C15 109.7(13) 2_655 2_655 ?
C13 S14B Ag 146.3(13) 2_655 . ?
C15 S14B Ag 100.3(6) 2_655 . ?
C16 C15 S14A 122.0(4) . . ?
C16 C15 S14B 99.2(6) . 2_655 ?
S14A C15 S14B 30.1(5) . 2_655 ?
C17 C16 C15 119.5(5) . . ?
C16 C17 S24 115.0(4) . 2_655 ?
C22 C21 C4 116.2(4) . . ?
C21 C22 C23 115.1(4) . . ?
C22 C23 S24 115.7(3) . . ?
C23 S24 C17 100.1(3) . 2_655 ?
C23 S24 Ag 98.70(17) . 4 ?
C17 S24 Ag 107.9(2) 2_655 4 ?
S32 O31 Ag 129.8(3) . . ?
O33 S32 O34 113.2(3) . . ?
O33 S32 O31 116.5(3) . . ?
O34 S32 O31 113.5(3) . . ?
O33 S32 C35 104.4(3) . . ?
O34 S32 C35 102.7(4) . . ?
O31 S32 C35 104.6(3) . . ?
F37 C35 F36 110.4(7) . . ?
F37 C35 F38 106.8(6) . . ?
F36 C35 F38 104.7(6) . . ?
F37 C35 S32 112.9(5) . . ?
F36 C35 S32 112.4(5) . . ?
F38 C35 S32 109.2(6) . . ?
N41 C42 C43 177.7(13) . . ?

loop_
_geom_bond_atom_site_label_1
_geom_bond_atom_site_label_2
_geom_bond_distance
_geom_bond_site_symmetry_2
_geom_bond_publ_flag
Ag S14B 2.48(2) . ?
Ag S14A 2.5090(16) 2_655 ?
Ag S8 2.5164(15) . ?
Ag O31 2.526(4) . ?
Ag S24 2.6231(15) 4_545 ?
O1 N3 1.208(6) . ?
O2 N3 1.217(6) . ?
N3 C4 1.544(6) . ?
C4 C11 1.521(7) . ?
C4 C5 1.524(6) . ?
C4 C21 1.533(6) . ?
C5 C6 1.526(6) . ?
C6 C7 1.510(6) . ?
C7 S8 1.817(4) . ?
S8 C9 1.811(5) . ?
C9 C10 1.518(6) . ?
C10 C9 1.518(6) 2_655 ?
C11 C12 1.526(7) . ?
C12 C13 1.501(8) . ?
C13 S14B 1.206(19) 2_655 ?
C13 S14A 1.825(6) . ?
S14A C15 1.800(6) . ?
S14A Ag 2.5090(16) 2_655 ?
S14B C13 1.206(19) 2_655 ?
S14B C15 2.165(19) 2_655 ?
C15 C16 1.490(8) . ?
C15 S14B 2.165(19) 2_655 ?
C16 C17 1.448(8) . ?
C17 S24 1.817(5) 2_655 ?
C21 C22 1.507(7) . ?
C22 C23 1.515(6) . ?
C23 S24 1.816(5) . ?
S24 C17 1.817(5) 2_655 ?
S24 Ag 2.6231(15) 4 ?
O31 S32 1.427(5) . ?
S32 O33 1.415(5) . ?
S32 O34 1.424(5) . ?
S32 C35 1.802(7) . ?
C35 F37 1.305(8) . ?
C35 F36 1.325(8) . ?
C35 F38 1.351(9) . ?
N41 C42 1.093(10) . ?
C42 C43 1.329(11) . ?
